data_4513346
loop_
_publ_author_name
'Kupcewicz, Bogumi\/la'
'Ma\/lecka, Magdalena'

_publ_section_title
;
 Role of Crystal Packing and Weak Intermolecular Interactions in the Solid
 State Fluorescence ofN-Methylpyrazoline Derivatives
;
_journal_issue 8
_journal_name_full 'Crystal Growth &amp; Design'
_journal_page_first 3893
_journal_paper_doi 10.1021/acs.cgd.5b00512
_journal_volume 15
_journal_year 2015
_chemical_formula_moiety 'C24 H19 N3 O'
_chemical_formula_sum 'C24 H19 N3 O'
_chemical_formula_weight 365.42
_chemical_name_systematic
;
 3-(2-Methyl-4-phenyl-2,3,3a,4-tetrahydro-chromeno[4,3-c]pyrazol-3-yl)-benzonitrile
;
_space_group_crystal_system triclinic
_space_group_IT_number 2
_space_group_name_Hall '-P 1'
_space_group_name_H-M_alt 'P -1'
_symmetry_space_group_name_Hall '-P 1'
_symmetry_space_group_name_H-M 'P -1'
_atom_sites_solution_hydrogens geom
_audit_creation_method SHELXL-2013
_cell_angle_alpha 100.516(4)
_cell_angle_beta 90.244(3)
_cell_angle_gamma 91.525(3)
_cell_formula_units_Z 4
_cell_length_a 8.9469(3)
_cell_length_b 12.4892(5)
_cell_length_c 16.8658(7)
_cell_measurement_reflns_used 5974
_cell_measurement_temperature 100(2)
_cell_measurement_theta_max 73.1660
_cell_measurement_theta_min 3.5740
_cell_volume 1852.19(13)
_computing_cell_refinement
;
CrysAlisPro, Agilent Technologies,
Version 1.171.37.33t (release 27-03-2014 CrysAlis171 .NET)
(compiled Mar 27 2014,17:01:44)
;
_computing_data_collection
;
CrysAlisPro, Agilent Technologies,
Version 1.171.37.33t (release 27-03-2014 CrysAlis171 .NET)
(compiled Mar 27 2014,17:01:44)
;
_computing_data_reduction
;
CrysAlisPro, Agilent Technologies,
Version 1.171.37.33t (release 27-03-2014 CrysAlis171 .NET)
(compiled Mar 27 2014,17:01:44)
;
_computing_molecular_graphics 'PLATON (Spek, 2006)'
_computing_publication_material 'PLATON (Spek, 2006)'
_computing_structure_refinement 'SHELXL-2013 (Sheldrick, 2013)'
_computing_structure_solution 'SHELXL-2013 (Sheldrick, 2013)'
_diffrn_ambient_temperature 100(2)
_diffrn_detector 'CCD plate'
_diffrn_detector_area_resol_mean 5.2299
_diffrn_detector_type AtlasS2
_diffrn_measured_fraction_theta_full 0.966
_diffrn_measured_fraction_theta_max 0.990
_diffrn_measurement_device 'four-circle diffractometer'
_diffrn_measurement_device_type 'SuperNova, Dual, Cu at zero, AtlasS2'
_diffrn_measurement_method '\w scans'
_diffrn_radiation_monochromator mirror
_diffrn_radiation_probe x-ray
_diffrn_radiation_type 'Cu K\a'
_diffrn_radiation_wavelength 1.54184
_diffrn_reflns_av_R_equivalents 0.0281
_diffrn_reflns_av_unetI/netI 0.0403
_diffrn_reflns_laue_measured_fraction_full 0.966
_diffrn_reflns_laue_measured_fraction_max 0.990
_diffrn_reflns_limit_h_max 10
_diffrn_reflns_limit_h_min -4
_diffrn_reflns_limit_k_max 14
_diffrn_reflns_limit_k_min -14
_diffrn_reflns_limit_l_max 19
_diffrn_reflns_limit_l_min -20
_diffrn_reflns_number 10490
_diffrn_reflns_point_group_measured_fraction_full 0.966
_diffrn_reflns_point_group_measured_fraction_max 0.990
_diffrn_reflns_theta_full 67.684
_diffrn_reflns_theta_max 66.596
_diffrn_reflns_theta_min 3.601
_diffrn_source 'sealed X-ray tube'
_diffrn_source_type 'SuperNova (Cu) X-ray Source'
_exptl_absorpt_coefficient_mu 0.645
_exptl_absorpt_correction_T_max 0.978
_exptl_absorpt_correction_T_min 0.778
_exptl_absorpt_correction_type gaussian
_exptl_absorpt_process_details
;
CrysAlisPro, Agilent Technologies,
Version 1.171.37.33t (release 27-03-2014 CrysAlis171 .NET)
(compiled Mar 27 2014,17:01:44)
Numerical absorption correction based on gaussian integration over
            a multifaceted crystal model
Empirical absorption correction using spherical harmonics,
 implemented in SCALE3 ABSPACK scaling algorithm.
;
_exptl_crystal_colour colourless
_exptl_crystal_density_diffrn 1.310
_exptl_crystal_density_method none
_exptl_crystal_description needle
_exptl_crystal_F_000 768
_exptl_crystal_size_max 0.8703
_exptl_crystal_size_mid 0.0657
_exptl_crystal_size_min 0.0369
_refine_diff_density_max 0.229
_refine_diff_density_min -0.242
_refine_diff_density_rms 0.043
_refine_ls_extinction_coef 0.0008(2)
_refine_ls_extinction_expression Fc^*^=kFc[1+0.001xFc^2^\l^3^/sin(2\q)]^-1/4^
_refine_ls_extinction_method SHELXL
_refine_ls_goodness_of_fit_ref 1.041
_refine_ls_hydrogen_treatment constr
_refine_ls_matrix_type full
_refine_ls_number_parameters 508
_refine_ls_number_reflns 6470
_refine_ls_number_restraints 0
_refine_ls_restrained_S_all 1.041
_refine_ls_R_factor_all 0.0449
_refine_ls_R_factor_gt 0.0396
_refine_ls_shift/su_max 0.001
_refine_ls_shift/su_mean 0.000
_refine_ls_structure_factor_coef Fsqd
_refine_ls_weighting_details 'w=1/[\s^2^(Fo^2^)+(0.0506P)^2^+0.4961P] where P=(Fo^2^+2Fc^2^)/3'
_refine_ls_weighting_scheme calc
_refine_ls_wR_factor_gt 0.0992
_refine_ls_wR_factor_ref 0.1042
_reflns_Friedel_coverage 0.000
_reflns_number_gt 5732
_reflns_number_total 6470
_reflns_threshold_expression 'I > 2\s(I)'
_cod_data_source_file cg5b00512_si_007.cif
_cod_data_source_block shelxl
_cod_depositor_comments 'Adding full bibliography for 4513345--4513350.cif.'
_cod_database_code 4513346
_shelx_space_group_comment
;
The symmetry employed for this shelxl refinement is uniquely defined
by the following loop, which should always be used as a source of
symmetry information in preference to the above space-group names.
They are only intended as comments.
;
_cell_oxdiff_measurement_reflns_used 5974
_shelxl_version_number 2013-4

loop_
_space_group_symop_operation_xyz
'x, y, z'
'-x, -y, -z'

loop_
_atom_site_label
_atom_site_type_symbol
_atom_site_fract_x
_atom_site_fract_y
_atom_site_fract_z
_atom_site_U_iso_or_equiv
_atom_site_adp_type
_atom_site_occupancy
_atom_site_site_symmetry_order
_atom_site_calc_flag
_atom_site_refinement_flags_posn
_atom_site_refinement_flags_adp
O1 O 0.38156(10) 0.41340(8) 0.11194(6) 0.0206(2) Uani 1 1 d . .
O51 O 1.15267(11) 0.81203(8) 0.89284(6) 0.0247(2) Uani 1 1 d . .
N52 N 0.93991(12) 0.58813(9) 0.72004(7) 0.0176(2) Uani 1 1 d . .
N2 N 0.58076(12) 0.28703(9) 0.29127(7) 0.0178(2) Uani 1 1 d . .
N51 N 0.87881(12) 0.65258(9) 0.66715(7) 0.0175(2) Uani 1 1 d . .
C36 C 0.84654(14) 0.69477(11) 0.39552(8) 0.0174(3) Uani 1 1 d . .
N1 N 0.63136(12) 0.38113(9) 0.34602(7) 0.0185(2) Uani 1 1 d . .
C38 C 1.00673(15) 0.70384(11) 0.40846(8) 0.0188(3) Uani 1 1 d . .
N53 N 0.37283(13) 0.94320(11) 0.60180(9) 0.0296(3) Uani 1 1 d . .
C60 C 1.07213(14) 0.62253(11) 0.84946(8) 0.0188(3) Uani 1 1 d . .
N3 N 1.13302(13) 0.71198(10) 0.42141(8) 0.0246(3) Uani 1 1 d . .
C3 C 0.53340(14) 0.44030(11) 0.23369(8) 0.0164(3) Uani 1 1 d . .
H3 H 0.6226 0.4632 0.2069 0.020 Uiso 1 1 calc R U
C4 C 0.52822(13) 0.31882(11) 0.22831(8) 0.0160(3) Uani 1 1 d . .
C9 C 0.38619(14) 0.30206(11) 0.10310(9) 0.0187(3) Uani 1 1 d . .
C87 C 0.72734(14) 0.85379(11) 0.65092(8) 0.0170(3) Uani 1 1 d . .
H87 H 0.6686 0.8027 0.6713 0.020 Uiso 1 1 calc R U
C37 C 0.78028(14) 0.59377(11) 0.36248(8) 0.0171(3) Uani 1 1 d . .
H37 H 0.8394 0.5344 0.3438 0.021 Uiso 1 1 calc R U
C88 C 0.49969(15) 0.93944(11) 0.61138(9) 0.0216(3) Uani 1 1 d . .
C86 C 0.66034(14) 0.93663(11) 0.61913(8) 0.0185(3) Uani 1 1 d . .
C10 C 0.45934(14) 0.24937(11) 0.15845(8) 0.0175(3) Uani 1 1 d . .
C26 C 0.27273(15) 0.65317(12) 0.23589(8) 0.0202(3) Uani 1 1 d . .
H26 H 0.2021 0.6184 0.2634 0.024 Uiso 1 1 calc R U
C5 C 0.46004(15) 0.13550(11) 0.14462(9) 0.0204(3) Uani 1 1 d . .
H5 H 0.5071 0.1002 0.1814 0.025 Uiso 1 1 calc R U
C54 C 0.99667(14) 0.65358(11) 0.78098(8) 0.0169(3) Uani 1 1 d . .
C35 C 0.75956(15) 0.78527(11) 0.42177(9) 0.0210(3) Uani 1 1 d . .
H35 H 0.8046 0.8524 0.4431 0.025 Uiso 1 1 calc R U
C21 C 0.38372(14) 0.59268(11) 0.19239(8) 0.0177(3) Uani 1 1 d . .
C82 C 0.88300(14) 0.84798(11) 0.65196(8) 0.0164(3) Uani 1 1 d . .
C84 C 0.90055(15) 1.00932(11) 0.59204(9) 0.0211(3) Uani 1 1 d . .
H84 H 0.9595 1.0619 0.5736 0.025 Uiso 1 1 calc R U
C22 C 0.48747(15) 0.64580(12) 0.15047(9) 0.0217(3) Uani 1 1 d . .
H22 H 0.5622 0.6066 0.1210 0.026 Uiso 1 1 calc R U
C2 C 0.39161(14) 0.47345(11) 0.19438(8) 0.0172(3) Uani 1 1 d . .
H2 H 0.3051 0.4524 0.2241 0.021 Uiso 1 1 calc R U
C34 C 0.60555(15) 0.77386(12) 0.41569(9) 0.0222(3) Uani 1 1 d . .
H34 H 0.5465 0.8339 0.4321 0.027 Uiso 1 1 calc R U
C83 C 0.96811(14) 0.92530(11) 0.62098(8) 0.0190(3) Uani 1 1 d . .
H83 H 1.0717 0.9206 0.6197 0.023 Uiso 1 1 calc R U
C53 C 0.98305(14) 0.77211(11) 0.77625(8) 0.0171(3) Uani 1 1 d . .
H53 H 0.8926 0.8009 0.8040 0.020 Uiso 1 1 calc R U
C85 C 0.74675(15) 1.01584(11) 0.59027(9) 0.0198(3) Uani 1 1 d . .
H85 H 0.7017 1.0718 0.5703 0.024 Uiso 1 1 calc R U
C31 C 0.54886(14) 0.47442(11) 0.32547(8) 0.0169(3) Uani 1 1 d . .
H31 H 0.4489 0.4739 0.3489 0.020 Uiso 1 1 calc R U
C71 C 1.10414(15) 0.95852(11) 0.82639(9) 0.0206(3) Uani 1 1 d . .
C55 C 1.07139(15) 0.51621(12) 0.86505(9) 0.0224(3) Uani 1 1 d . .
H55 H 1.0185 0.4609 0.8311 0.027 Uiso 1 1 calc R U
C33 C 0.53884(14) 0.67338(11) 0.38528(8) 0.0192(3) Uani 1 1 d . .
H33 H 0.4351 0.6662 0.3831 0.023 Uiso 1 1 calc R U
C57 C 1.23128(16) 0.57462(13) 0.98023(9) 0.0272(3) Uani 1 1 d . .
H57 H 1.2852 0.5582 1.0235 0.033 Uiso 1 1 calc R U
C59 C 1.15247(15) 0.70478(12) 0.90100(9) 0.0213(3) Uani 1 1 d . .
C8 C 0.31604(16) 0.24084(12) 0.03516(9) 0.0237(3) Uani 1 1 d . .
H8 H 0.2666 0.2755 -0.0012 0.028 Uiso 1 1 calc R U
C58 C 1.23404(16) 0.67992(13) 0.96593(9) 0.0253(3) Uani 1 1 d . .
H58 H 1.2898 0.7341 0.9993 0.030 Uiso 1 1 calc R U
C25 C 0.26613(16) 0.76454(12) 0.23877(9) 0.0245(3) Uani 1 1 d . .
H25 H 0.1923 0.8042 0.2686 0.029 Uiso 1 1 calc R U
C6 C 0.39152(16) 0.07505(12) 0.07679(9) 0.0235(3) Uani 1 1 d . .
H6 H 0.3930 -0.0006 0.0678 0.028 Uiso 1 1 calc R U
C7 C 0.32009(17) 0.12820(12) 0.02194(9) 0.0256(3) Uani 1 1 d . .
H7 H 0.2747 0.0876 -0.0240 0.031 Uiso 1 1 calc R U
C32 C 0.62498(14) 0.58277(11) 0.35782(8) 0.0167(3) Uani 1 1 d . .
C23 C 0.47935(16) 0.75701(12) 0.15263(10) 0.0262(3) Uani 1 1 d . .
H23 H 0.5481 0.7919 0.1240 0.031 Uiso 1 1 calc R U
C24 C 0.36956(17) 0.81675(12) 0.19712(10) 0.0266(3) Uani 1 1 d . .
H24 H 0.3655 0.8915 0.1990 0.032 Uiso 1 1 calc R U
C72 C 1.00244(17) 1.00876(14) 0.88260(11) 0.0322(4) Uani 1 1 d . .
H72 H 0.9468 0.9673 0.9131 0.039 Uiso 1 1 calc R U
C56 C 1.14889(16) 0.49290(13) 0.93067(10) 0.0266(3) Uani 1 1 d . .
H56 H 1.1458 0.4225 0.9416 0.032 Uiso 1 1 calc R U
C76 C 1.18731(19) 1.02088(14) 0.78181(11) 0.0333(4) Uani 1 1 d . .
H76 H 1.2574 0.9885 0.7451 0.040 Uiso 1 1 calc R U
C75 C 1.1653(3) 1.13285(17) 0.79224(15) 0.0577(7) Uani 1 1 d . .
H75 H 1.2195 1.1749 0.7616 0.069 Uiso 1 1 calc R U
C73 C 0.9839(2) 1.11955(17) 0.89323(15) 0.0551(6) Uani 1 1 d . .
H73 H 0.9170 1.1527 0.9315 0.066 Uiso 1 1 calc R U
C74 C 1.0634(3) 1.18136(16) 0.84794(18) 0.0667(8) Uani 1 1 d . .
H74 H 1.0487 1.2559 0.8547 0.080 Uiso 1 1 calc R U
C81 C 0.96128(14) 0.75908(11) 0.68445(8) 0.0171(3) Uani 1 1 d . .
H81 H 1.0597 0.7499 0.6592 0.020 Uiso 1 1 calc R U
C52 C 1.12100(14) 0.83749(11) 0.81380(8) 0.0188(3) Uani 1 1 d . .
H52 H 1.2069 0.8178 0.7788 0.023 Uiso 1 1 calc R U
C61 C 0.88644(16) 0.59658(12) 0.58379(9) 0.0235(3) Uani 1 1 d . .
H61A H 0.9891 0.5915 0.5675 0.035 Uiso 1 1 calc R U
H61B H 0.8329 0.6366 0.5498 0.035 Uiso 1 1 calc R U
H61C H 0.8424 0.5247 0.5790 0.035 Uiso 1 1 calc R U
C11 C 0.61229(17) 0.36579(12) 0.42891(9) 0.0256(3) Uani 1 1 d . .
H11A H 0.5078 0.3569 0.4395 0.038 Uiso 1 1 calc R U
H11B H 0.6528 0.4283 0.4650 0.038 Uiso 1 1 calc R U
H11C H 0.6637 0.3020 0.4369 0.038 Uiso 1 1 calc R U

loop_
_atom_site_aniso_label
_atom_site_aniso_U_11
_atom_site_aniso_U_22
_atom_site_aniso_U_33
_atom_site_aniso_U_23
_atom_site_aniso_U_13
_atom_site_aniso_U_12
O1 0.0252(5) 0.0174(5) 0.0188(5) 0.0026(4) -0.0057(4) -0.0001(4)
O51 0.0299(5) 0.0204(5) 0.0237(5) 0.0038(4) -0.0118(4) -0.0006(4)
N52 0.0152(5) 0.0184(6) 0.0202(6) 0.0066(5) -0.0021(4) 0.0002(4)
N2 0.0152(5) 0.0173(6) 0.0207(6) 0.0037(5) -0.0016(4) -0.0017(4)
N51 0.0192(5) 0.0145(6) 0.0194(6) 0.0051(4) -0.0046(4) -0.0010(4)
C36 0.0163(6) 0.0192(7) 0.0173(6) 0.0056(5) -0.0015(5) -0.0016(5)
N1 0.0197(5) 0.0153(6) 0.0207(6) 0.0039(5) -0.0057(4) -0.0023(4)
C38 0.0214(7) 0.0148(6) 0.0203(7) 0.0035(5) 0.0001(5) -0.0012(5)
N53 0.0194(7) 0.0310(7) 0.0401(8) 0.0107(6) -0.0030(5) 0.0025(5)
C60 0.0153(6) 0.0217(7) 0.0201(7) 0.0054(5) -0.0010(5) 0.0020(5)
N3 0.0181(6) 0.0245(6) 0.0307(7) 0.0048(5) -0.0014(5) -0.0025(5)
C3 0.0126(6) 0.0174(7) 0.0192(7) 0.0037(5) -0.0016(5) -0.0011(5)
C4 0.0107(6) 0.0174(7) 0.0199(7) 0.0036(5) 0.0004(5) 0.0003(5)
C9 0.0173(6) 0.0179(7) 0.0207(7) 0.0033(5) -0.0001(5) -0.0010(5)
C87 0.0158(6) 0.0161(6) 0.0188(7) 0.0029(5) -0.0006(5) -0.0024(5)
C37 0.0179(6) 0.0168(7) 0.0170(6) 0.0042(5) -0.0003(5) 0.0018(5)
C88 0.0202(7) 0.0193(7) 0.0259(7) 0.0057(6) -0.0006(6) 0.0016(5)
C86 0.0156(6) 0.0181(7) 0.0204(7) 0.0002(5) -0.0013(5) 0.0010(5)
C10 0.0134(6) 0.0201(7) 0.0188(7) 0.0034(5) 0.0008(5) -0.0008(5)
C26 0.0189(6) 0.0226(7) 0.0194(7) 0.0047(5) -0.0042(5) -0.0003(5)
C5 0.0184(6) 0.0194(7) 0.0237(7) 0.0046(6) -0.0003(5) 0.0006(5)
C54 0.0123(6) 0.0192(7) 0.0198(7) 0.0055(5) -0.0001(5) -0.0004(5)
C35 0.0208(6) 0.0164(7) 0.0250(7) 0.0018(5) -0.0025(5) -0.0021(5)
C21 0.0164(6) 0.0192(7) 0.0172(7) 0.0027(5) -0.0069(5) -0.0011(5)
C82 0.0163(6) 0.0153(6) 0.0168(6) 0.0013(5) -0.0027(5) 0.0000(5)
C84 0.0204(7) 0.0174(7) 0.0259(7) 0.0060(6) 0.0000(5) -0.0038(5)
C22 0.0197(6) 0.0225(7) 0.0233(7) 0.0049(6) -0.0013(5) -0.0007(5)
C2 0.0161(6) 0.0184(7) 0.0168(6) 0.0024(5) -0.0032(5) -0.0009(5)
C34 0.0210(7) 0.0193(7) 0.0256(7) 0.0014(6) 0.0002(6) 0.0048(5)
C83 0.0139(6) 0.0203(7) 0.0221(7) 0.0023(5) -0.0014(5) -0.0013(5)
C53 0.0143(6) 0.0176(7) 0.0195(7) 0.0043(5) -0.0015(5) 0.0000(5)
C85 0.0219(7) 0.0148(6) 0.0230(7) 0.0040(5) -0.0032(5) 0.0019(5)
C31 0.0138(6) 0.0183(7) 0.0191(7) 0.0048(5) -0.0021(5) -0.0011(5)
C71 0.0171(6) 0.0196(7) 0.0240(7) 0.0015(6) -0.0102(5) -0.0011(5)
C55 0.0209(7) 0.0239(7) 0.0235(7) 0.0071(6) -0.0027(5) -0.0004(5)
C33 0.0145(6) 0.0234(7) 0.0197(7) 0.0043(5) -0.0024(5) 0.0005(5)
C57 0.0253(7) 0.0355(9) 0.0228(7) 0.0098(6) -0.0053(6) 0.0065(6)
C59 0.0193(6) 0.0229(7) 0.0221(7) 0.0050(6) -0.0022(5) 0.0017(5)
C8 0.0255(7) 0.0243(8) 0.0211(7) 0.0037(6) -0.0049(6) -0.0011(6)
C58 0.0231(7) 0.0302(8) 0.0220(7) 0.0029(6) -0.0064(6) 0.0026(6)
C25 0.0260(7) 0.0231(7) 0.0238(7) 0.0023(6) -0.0036(6) 0.0056(6)
C6 0.0248(7) 0.0176(7) 0.0270(8) 0.0016(6) 0.0004(6) -0.0015(5)
C7 0.0282(7) 0.0237(8) 0.0223(7) -0.0020(6) -0.0048(6) -0.0037(6)
C32 0.0173(6) 0.0192(7) 0.0142(6) 0.0049(5) -0.0019(5) -0.0010(5)
C23 0.0265(7) 0.0251(8) 0.0286(8) 0.0103(6) -0.0043(6) -0.0053(6)
C24 0.0348(8) 0.0158(7) 0.0292(8) 0.0045(6) -0.0091(6) 0.0004(6)
C72 0.0232(7) 0.0322(9) 0.0358(9) -0.0084(7) -0.0096(6) 0.0066(6)
C56 0.0262(7) 0.0267(8) 0.0299(8) 0.0130(6) -0.0018(6) 0.0039(6)
C76 0.0333(8) 0.0344(9) 0.0329(9) 0.0109(7) -0.0171(7) -0.0146(7)
C75 0.0722(14) 0.0363(11) 0.0706(15) 0.0315(11) -0.0526(13) -0.0325(11)
C73 0.0471(11) 0.0351(11) 0.0712(15) -0.0237(10) -0.0321(11) 0.0202(9)
C74 0.0805(16) 0.0186(9) 0.0953(19) -0.0038(11) -0.0669(16) 0.0069(10)
C81 0.0127(6) 0.0169(7) 0.0213(7) 0.0032(5) -0.0015(5) -0.0009(5)
C52 0.0153(6) 0.0211(7) 0.0198(7) 0.0028(5) -0.0029(5) 0.0007(5)
C61 0.0297(7) 0.0196(7) 0.0210(7) 0.0032(6) -0.0044(6) 0.0011(6)
C11 0.0328(8) 0.0231(7) 0.0211(7) 0.0060(6) -0.0067(6) -0.0045(6)

loop_
_atom_type_symbol
_atom_type_description
_atom_type_scat_dispersion_real
_atom_type_scat_dispersion_imag
_atom_type_scat_source
C C 0.0181 0.0091 'International Tables Vol C Tables 4.2.6.8 and 6.1.1.4'
H H 0.0000 0.0000 'International Tables Vol C Tables 4.2.6.8 and 6.1.1.4'
N N 0.0311 0.0180 'International Tables Vol C Tables 4.2.6.8 and 6.1.1.4'
O O 0.0492 0.0322 'International Tables Vol C Tables 4.2.6.8 and 6.1.1.4'

loop_
_geom_angle_atom_site_label_1
_geom_angle_atom_site_label_2
_geom_angle_atom_site_label_3
_geom_angle
C9 O1 C2 115.84(10)
C59 O51 C52 118.54(11)
C54 N52 N51 107.48(11)
C4 N2 N1 107.56(11)
N52 N51 C61 110.71(10)
N52 N51 C81 106.17(10)
C61 N51 C81 114.52(11)
C35 C36 C37 120.97(12)
C35 C36 C38 119.29(12)
C37 C36 C38 119.58(12)
N2 N1 C11 110.61(11)
N2 N1 C31 106.68(10)
C11 N1 C31 114.14(11)
N3 C38 C36 177.74(15)
C59 C60 C55 119.16(13)
C59 C60 C54 116.88(13)
C55 C60 C54 123.95(13)
C4 C3 C2 108.70(10)
C4 C3 C31 98.76(10)
C2 C3 C31 117.11(11)
C4 C3 H3 110.5
C2 C3 H3 110.5
C31 C3 H3 110.5
N2 C4 C10 126.06(12)
N2 C4 C3 114.06(12)
C10 C4 C3 119.76(12)
O1 C9 C8 117.19(12)
O1 C9 C10 122.87(12)
C8 C9 C10 119.93(13)
C86 C87 C82 119.69(12)
C86 C87 H87 120.2
C82 C87 H87 120.2
C32 C37 C36 119.41(12)
C32 C37 H37 120.3
C36 C37 H37 120.3
N53 C88 C86 176.80(16)
C87 C86 C85 121.00(12)
C87 C86 C88 120.79(12)
C85 C86 C88 118.13(13)
C5 C10 C9 119.30(13)
C5 C10 C4 124.04(12)
C9 C10 C4 116.65(12)
C25 C26 C21 120.88(13)
C25 C26 H26 119.6
C21 C26 H26 119.6
C6 C5 C10 120.61(13)
C6 C5 H5 119.7
C10 C5 H5 119.7
N52 C54 C60 126.06(12)
N52 C54 C53 113.93(12)
C60 C54 C53 119.99(12)
C34 C35 C36 119.13(13)
C34 C35 H35 120.4
C36 C35 H35 120.4
C26 C21 C22 118.86(13)
C26 C21 C2 119.15(12)
C22 C21 C2 121.95(12)
C83 C82 C87 118.94(12)
C83 C82 C81 119.14(11)
C87 C82 C81 121.91(12)
C85 C84 C83 120.83(13)
C85 C84 H84 119.6
C83 C84 H84 119.6
C23 C22 C21 120.09(13)
C23 C22 H22 120.0
C21 C22 H22 120.0
O1 C2 C21 108.41(11)
O1 C2 C3 108.52(10)
C21 C2 C3 114.79(11)
O1 C2 H2 108.3
C21 C2 H2 108.3
C3 C2 H2 108.3
C35 C34 C33 120.28(13)
C35 C34 H34 119.9
C33 C34 H34 119.9
C84 C83 C82 120.84(12)
C84 C83 H83 119.6
C82 C83 H83 119.6
C54 C53 C52 110.42(11)
C54 C53 C81 98.16(11)
C52 C53 C81 117.48(11)
C54 C53 H53 110.0
C52 C53 H53 110.0
C81 C53 H53 110.0
C84 C85 C86 118.62(13)
C84 C85 H85 120.7
C86 C85 H85 120.7
N1 C31 C32 112.63(10)
N1 C31 C3 101.00(10)
C32 C31 C3 117.66(11)
N1 C31 H31 108.4
C32 C31 H31 108.4
C3 C31 H31 108.4
C76 C71 C72 119.51(15)
C76 C71 C52 120.57(14)
C72 C71 C52 119.91(14)
C56 C55 C60 120.38(14)
C56 C55 H55 119.8
C60 C55 H55 119.8
C34 C33 C32 120.97(12)
C34 C33 H33 119.5
C32 C33 H33 119.5
C58 C57 C56 120.69(14)
C58 C57 H57 119.7
C56 C57 H57 119.7
O51 C59 C60 123.03(12)
O51 C59 C58 116.85(13)
C60 C59 C58 120.09(14)
C7 C8 C9 119.84(13)
C7 C8 H8 120.1
C9 C8 H8 120.1
C57 C58 C59 119.69(14)
C57 C58 H58 120.2
C59 C58 H58 120.2
C24 C25 C26 119.94(13)
C24 C25 H25 120.0
C26 C25 H25 120.0
C5 C6 C7 119.62(13)
C5 C6 H6 120.2
C7 C6 H6 120.2
C8 C7 C6 120.69(13)
C8 C7 H7 119.7
C6 C7 H7 119.7
C37 C32 C33 119.20(12)
C37 C32 C31 121.15(12)
C33 C32 C31 119.63(12)
C22 C23 C24 120.55(14)
C22 C23 H23 119.7
C24 C23 H23 119.7
C25 C24 C23 119.66(14)
C25 C24 H24 120.2
C23 C24 H24 120.2
C73 C72 C71 120.25(19)
C73 C72 H72 119.9
C71 C72 H72 119.9
C55 C56 C57 119.95(14)
C55 C56 H56 120.0
C57 C56 H56 120.0
C71 C76 C75 119.55(19)
C71 C76 H76 120.2
C75 C76 H76 120.2
C74 C75 C76 120.2(2)
C74 C75 H75 119.9
C76 C75 H75 119.9
C74 C73 C72 120.5(2)
C74 C73 H73 119.7
C72 C73 H73 119.7
C73 C74 C75 119.94(18)
C73 C74 H74 120.0
C75 C74 H74 120.0
N51 C81 C82 113.09(10)
N51 C81 C53 100.40(10)
C82 C81 C53 118.22(11)
N51 C81 H81 108.2
C82 C81 H81 108.2
C53 C81 H81 108.2
O51 C52 C71 106.19(11)
O51 C52 C53 110.21(11)
C71 C52 C53 113.89(11)
O51 C52 H52 108.8
C71 C52 H52 108.8
C53 C52 H52 108.8
N51 C61 H61A 109.5
N51 C61 H61B 109.5
H61A C61 H61B 109.5
N51 C61 H61C 109.5
H61A C61 H61C 109.5
H61B C61 H61C 109.5
N1 C11 H11A 109.5
N1 C11 H11B 109.5
H11A C11 H11B 109.5
N1 C11 H11C 109.5
H11A C11 H11C 109.5
H11B C11 H11C 109.5

loop_
_geom_bond_atom_site_label_1
_geom_bond_atom_site_label_2
_geom_bond_distance
O1 C9 1.3730(17)
O1 C2 1.4554(16)
O51 C59 1.3712(18)
O51 C52 1.4542(17)
N52 C54 1.2842(18)
N52 N51 1.4226(16)
N2 C4 1.2907(18)
N2 N1 1.4180(16)
N51 C61 1.4544(18)
N51 C81 1.4842(17)
C36 C35 1.395(2)
C36 C37 1.3978(19)
C36 C38 1.4471(19)
N1 C11 1.4555(19)
N1 C31 1.4877(17)
C38 N3 1.1482(19)
N53 C88 1.1492(19)
C60 C59 1.399(2)
C60 C55 1.400(2)
C60 C54 1.4529(19)
C3 C4 1.5028(18)
C3 C2 1.5302(18)
C3 C31 1.5334(19)
C3 H3 0.9800
C4 C10 1.4536(19)
C9 C8 1.393(2)
C9 C10 1.405(2)
C87 C86 1.396(2)
C87 C82 1.3966(18)
C87 H87 0.9300
C37 C32 1.3931(19)
C37 H37 0.9300
C88 C86 1.4447(19)
C86 C85 1.397(2)
C10 C5 1.399(2)
C26 C25 1.386(2)
C26 C21 1.392(2)
C26 H26 0.9300
C5 C6 1.382(2)
C5 H5 0.9300
C54 C53 1.5050(18)
C35 C34 1.383(2)
C35 H35 0.9300
C21 C22 1.395(2)
C21 C2 1.4991(19)
C82 C83 1.3907(19)
C82 C81 1.5112(18)
C84 C85 1.381(2)
C84 C83 1.387(2)
C84 H84 0.9300
C22 C23 1.387(2)
C22 H22 0.9300
C2 H2 0.9800
C34 C33 1.384(2)
C34 H34 0.9300
C83 H83 0.9300
C53 C52 1.5304(18)
C53 C81 1.5380(19)
C53 H53 0.9800
C85 H85 0.9300
C31 C32 1.5070(18)
C31 H31 0.9800
C71 C76 1.383(2)
C71 C72 1.393(2)
C71 C52 1.4993(19)
C55 C56 1.383(2)
C55 H55 0.9300
C33 C32 1.3954(19)
C33 H33 0.9300
C57 C58 1.379(2)
C57 C56 1.388(2)
C57 H57 0.9300
C59 C58 1.399(2)
C8 C7 1.385(2)
C8 H8 0.9300
C58 H58 0.9300
C25 C24 1.384(2)
C25 H25 0.9300
C6 C7 1.395(2)
C6 H6 0.9300
C7 H7 0.9300
C23 C24 1.388(2)
C23 H23 0.9300
C24 H24 0.9300
C72 C73 1.377(3)
C72 H72 0.9300
C56 H56 0.9300
C76 C75 1.397(3)
C76 H76 0.9300
C75 C74 1.382(4)
C75 H75 0.9300
C73 C74 1.369(4)
C73 H73 0.9300
C74 H74 0.9300
C81 H81 0.9800
C52 H52 0.9800
C61 H61A 0.9600
C61 H61B 0.9600
C61 H61C 0.9600
C11 H11A 0.9600
C11 H11B 0.9600
C11 H11C 0.9600

loop_
_geom_torsion_atom_site_label_1
_geom_torsion_atom_site_label_2
_geom_torsion_atom_site_label_3
_geom_torsion_atom_site_label_4
_geom_torsion
C54 N52 N51 C61 149.25(11)
C54 N52 N51 C81 24.39(13)
C4 N2 N1 C11 147.76(11)
C4 N2 N1 C31 23.10(13)
N1 N2 C4 C10 -177.48(11)
N1 N2 C4 C3 -1.47(14)
C2 C3 C4 N2 -142.02(12)
C31 C3 C4 N2 -19.41(13)
C2 C3 C4 C10 34.26(15)
C31 C3 C4 C10 156.88(11)
C2 O1 C9 C8 153.30(12)
C2 O1 C9 C10 -27.57(17)
C35 C36 C37 C32 -1.8(2)
C38 C36 C37 C32 173.40(12)
C82 C87 C86 C85 -1.8(2)
C82 C87 C86 C88 175.00(13)
O1 C9 C10 C5 -179.41(12)
C8 C9 C10 C5 -0.30(19)
O1 C9 C10 C4 1.64(18)
C8 C9 C10 C4 -179.25(12)
N2 C4 C10 C5 -9.8(2)
C3 C4 C10 C5 174.41(12)
N2 C4 C10 C9 169.11(12)
C3 C4 C10 C9 -6.69(17)
C9 C10 C5 C6 0.89(19)
C4 C10 C5 C6 179.75(13)
N51 N52 C54 C60 -179.44(12)
N51 N52 C54 C53 -0.93(14)
C59 C60 C54 N52 167.19(13)
C55 C60 C54 N52 -11.3(2)
C59 C60 C54 C53 -11.23(18)
C55 C60 C54 C53 170.31(12)
C37 C36 C35 C34 0.8(2)
C38 C36 C35 C34 -174.42(13)
C25 C26 C21 C22 -1.0(2)
C25 C26 C21 C2 176.85(12)
C86 C87 C82 C83 -0.1(2)
C86 C87 C82 C81 -179.03(12)
C26 C21 C22 C23 0.1(2)
C2 C21 C22 C23 -177.63(13)
C9 O1 C2 C21 -179.62(10)
C9 O1 C2 C3 55.11(14)
C26 C21 C2 O1 123.10(12)
C22 C21 C2 O1 -59.15(15)
C26 C21 C2 C3 -115.40(13)
C22 C21 C2 C3 62.35(17)
C4 C3 C2 O1 -56.34(13)
C31 C3 C2 O1 -167.07(10)
C4 C3 C2 C21 -177.78(11)
C31 C3 C2 C21 71.49(15)
C36 C35 C34 C33 1.2(2)
C85 C84 C83 C82 -2.6(2)
C87 C82 C83 C84 2.3(2)
C81 C82 C83 C84 -178.76(13)
N52 C54 C53 C52 -144.75(12)
C60 C54 C53 C52 33.86(16)
N52 C54 C53 C81 -21.33(13)
C60 C54 C53 C81 157.28(11)
C83 C84 C85 C86 0.7(2)
C87 C86 C85 C84 1.5(2)
C88 C86 C85 C84 -175.39(13)
N2 N1 C31 C32 -160.40(10)
C11 N1 C31 C32 77.12(14)
N2 N1 C31 C3 -34.00(12)
C11 N1 C31 C3 -156.48(11)
C4 C3 C31 N1 30.32(11)
C2 C3 C31 N1 146.64(11)
C4 C3 C31 C32 153.30(11)
C2 C3 C31 C32 -90.38(14)
C59 C60 C55 C56 0.1(2)
C54 C60 C55 C56 178.55(13)
C35 C34 C33 C32 -2.1(2)
C52 O51 C59 C60 -24.87(19)
C52 O51 C59 C58 157.05(12)
C55 C60 C59 O51 -176.33(12)
C54 C60 C59 O51 5.1(2)
C55 C60 C59 C58 1.7(2)
C54 C60 C59 C58 -176.85(12)
O1 C9 C8 C7 178.44(13)
C10 C9 C8 C7 -0.7(2)
C56 C57 C58 C59 0.3(2)
O51 C59 C58 C57 176.25(13)
C60 C59 C58 C57 -1.9(2)
C21 C26 C25 C24 0.9(2)
C10 C5 C6 C7 -0.5(2)
C9 C8 C7 C6 1.2(2)
C5 C6 C7 C8 -0.6(2)
C36 C37 C32 C33 0.9(2)
C36 C37 C32 C31 -177.72(12)
C34 C33 C32 C37 1.1(2)
C34 C33 C32 C31 179.67(13)
N1 C31 C32 C37 34.35(17)
C3 C31 C32 C37 -82.52(16)
N1 C31 C32 C33 -144.23(12)
C3 C31 C32 C33 98.91(15)
C21 C22 C23 C24 0.8(2)
C26 C25 C24 C23 0.0(2)
C22 C23 C24 C25 -0.9(2)
C76 C71 C72 C73 0.5(2)
C52 C71 C72 C73 -178.56(14)
C60 C55 C56 C57 -1.7(2)
C58 C57 C56 C55 1.6(2)
C72 C71 C76 C75 -1.7(2)
C52 C71 C76 C75 177.41(13)
C71 C76 C75 C74 1.3(2)
C71 C72 C73 C74 1.0(3)
C72 C73 C74 C75 -1.4(3)
C76 C75 C74 C73 0.2(3)
N52 N51 C81 C82 -163.27(11)
C61 N51 C81 C82 74.25(14)
N52 N51 C81 C53 -36.34(12)
C61 N51 C81 C53 -158.82(11)
C83 C82 C81 N51 -143.32(12)
C87 C82 C81 N51 35.61(18)
C83 C82 C81 C53 99.84(15)
C87 C82 C81 C53 -81.23(16)
C54 C53 C81 N51 32.75(11)
C52 C53 C81 N51 150.90(11)
C54 C53 C81 C82 156.19(11)
C52 C53 C81 C82 -85.66(15)
C59 O51 C52 C71 170.90(11)
C59 O51 C52 C53 47.10(15)
C76 C71 C52 O51 126.52(13)
C72 C71 C52 O51 -54.39(15)
C76 C71 C52 C53 -112.01(14)
C72 C71 C52 C53 67.08(17)
C54 C53 C52 O51 -49.44(14)
C81 C53 C52 O51 -160.81(11)
C54 C53 C52 C71 -168.65(11)
C81 C53 C52 C71 79.98(15)
